data_4074583
loop_
_publ_author_name
'Iwata, Masatoshi'
'Okazaki, Masaaki'
'Tobita, Hiromi'

_publ_section_title
;
 Insertion of Pyridine into an Iron&#x2212;Silicon Bond and Photochemical
 Conversion of the Insertion Product Cp*(OC)Fe{\h3(C,C,C)-C5H5NSiMe2NPh2}
 to a Sandwich Compound
;
_journal_issue 26
_journal_name_full Organometallics
_journal_page_first 6115
_journal_paper_doi 10.1021/om060873n
_journal_volume 25
_journal_year 2006
_chemical_formula_sum 'C27 H35 N O Ru Si'
_chemical_formula_weight 518.72
_chemical_name_common complex4j
_chemical_name_systematic complex4j
_space_group_IT_number 15
_symmetry_cell_setting monoclinic
_symmetry_Int_Tables_number 15
_symmetry_space_group_name_Hall '-C 2yc'
_symmetry_space_group_name_H-M 'C 1 2/c 1'
_atom_sites_solution_hydrogens geom
_atom_sites_solution_primary direct
_atom_sites_solution_secondary difmap
_audit_creation_method SHELXL-97
_cell_angle_alpha 90.00
_cell_angle_beta 107.912(2)
_cell_angle_gamma 90.00
_cell_formula_units_Z 8
_cell_length_a 40.5980(10)
_cell_length_b 8.70160(10)
_cell_length_c 15.1845(2)
_cell_measurement_reflns_used 27385
_cell_measurement_temperature 150(2)
_cell_measurement_theta_max 54.96
_cell_measurement_theta_min 4.29
_cell_volume 5104.19(16)
_computing_structure_refinement 'SHELXL-97 (Sheldrick, 1997)'
_computing_structure_solution 'SHELXS-97 (Sheldrick, 1990)'
_diffrn_ambient_temperature 150(2)
_diffrn_detector_area_resol_mean 10.00
_diffrn_measured_fraction_theta_full 0.974
_diffrn_measured_fraction_theta_max 0.974
_diffrn_measurement_device_type 'Rigaku RAXIS-RAPID Imaging Plate'
_diffrn_measurement_method \w
_diffrn_radiation_monochromator graphite
_diffrn_radiation_probe x-ray
_diffrn_radiation_type MoK\a
_diffrn_radiation_wavelength 0.71069
_diffrn_reflns_av_R_equivalents 0.0642
_diffrn_reflns_av_sigmaI/netI 0.0435
_diffrn_reflns_limit_h_max 52
_diffrn_reflns_limit_h_min -52
_diffrn_reflns_limit_k_max 11
_diffrn_reflns_limit_k_min -10
_diffrn_reflns_limit_l_max 19
_diffrn_reflns_limit_l_min -19
_diffrn_reflns_number 16824
_diffrn_reflns_theta_full 27.48
_diffrn_reflns_theta_max 27.48
_diffrn_reflns_theta_min 1.05
_diffrn_source 'fine-focus sealed tube'
_exptl_absorpt_coefficient_mu 0.679
_exptl_absorpt_correction_T_max 0.8818
_exptl_absorpt_correction_T_min 0.8273
_exptl_absorpt_correction_type integration
_exptl_absorpt_process_details '(Higashi, 1999)'
_exptl_crystal_colour yellow
_exptl_crystal_density_diffrn 1.350
_exptl_crystal_density_method 'not measured'
_exptl_crystal_description block
_exptl_crystal_F_000 2160
_exptl_crystal_size_max 0.29
_exptl_crystal_size_mid 0.29
_exptl_crystal_size_min 0.19
_refine_diff_density_max 0.898
_refine_diff_density_min -2.018
_refine_diff_density_rms 0.297
_refine_ls_extinction_method none
_refine_ls_goodness_of_fit_ref 1.134
_refine_ls_hydrogen_treatment mixed
_refine_ls_matrix_type full
_refine_ls_number_parameters 289
_refine_ls_number_reflns 5707
_refine_ls_number_restraints 0
_refine_ls_restrained_S_all 1.134
_refine_ls_R_factor_all 0.0802
_refine_ls_R_factor_gt 0.0620
_refine_ls_shift/su_max 0.001
_refine_ls_shift/su_mean 0.000
_refine_ls_structure_factor_coef Fsqd
_refine_ls_weighting_details 'calc w=1/[\s^2^(Fo^2^)+(0.0811P)^2^+54.4774P] where P=(Fo^2^+2Fc^2^)/3'
_refine_ls_weighting_scheme calc
_refine_ls_wR_factor_gt 0.1702
_refine_ls_wR_factor_ref 0.1983
_reflns_number_gt 4671
_reflns_number_total 5707
_reflns_threshold_expression >2sigma(I)
_cod_data_source_file om060873nsi20060925_041905.cif
_cod_data_source_block gangan1
_cod_original_cell_volume 5104.18(15)
_cod_original_sg_symbol_H-M 'C 2/c'
_cod_database_code 4074583

loop_
_symmetry_equiv_pos_as_xyz
'x, y, z'
'-x, y, -z+1/2'
'x+1/2, y+1/2, z'
'-x+1/2, y+1/2, -z+1/2'
'-x, -y, -z'
'x, -y, z-1/2'
'-x+1/2, -y+1/2, -z'
'x+1/2, -y+1/2, z-1/2'

loop_
_atom_site_label
_atom_site_type_symbol
_atom_site_fract_x
_atom_site_fract_y
_atom_site_fract_z
_atom_site_U_iso_or_equiv
_atom_site_adp_type
_atom_site_occupancy
_atom_site_symmetry_multiplicity
_atom_site_calc_flag
_atom_site_refinement_flags
Ru1 Ru 0.596777(11) 0.26771(5) 0.90651(3) 0.02880(16) Uani 1 1 d .
Si1 Si 0.65752(4) 0.30256(19) 0.91851(11) 0.0328(3) Uani 1 1 d .
N1 N 0.66238(12) 0.5020(6) 0.9459(3) 0.0335(10) Uani 1 1 d .
O1 O 0.56658(13) 0.1853(6) 0.7037(3) 0.0463(11) Uani 1 1 d .
C1 C 0.69070(17) 0.1926(8) 1.0119(5) 0.0444(15) Uani 1 1 d .
H1 H 0.7138 0.2106 1.0062 0.067 Uiso 1 1 calc R
H2 H 0.6854 0.0825 1.0051 0.067 Uiso 1 1 calc R
H3 H 0.6901 0.2274 1.0728 0.067 Uiso 1 1 calc R
C2 C 0.66715(18) 0.2664(8) 0.8067(5) 0.0440(15) Uani 1 1 d .
H4 H 0.6516 0.3286 0.7574 0.066 Uiso 1 1 calc R
H5 H 0.6636 0.1573 0.7905 0.066 Uiso 1 1 calc R
H6 H 0.6912 0.2944 0.8140 0.066 Uiso 1 1 calc R
C3 C 0.69084(15) 0.5795(7) 1.0092(4) 0.0360(13) Uani 1 1 d .
C4 C 0.68568(15) 0.6947(7) 1.0676(4) 0.0376(13) Uani 1 1 d .
H7 H 0.6627 0.7239 1.0635 0.045 Uiso 1 1 calc R
C5 C 0.71348(18) 0.7684(8) 1.1324(5) 0.0440(15) Uani 1 1 d .
H8 H 0.7091 0.8467 1.1710 0.053 Uiso 1 1 calc R
C6 C 0.74765(19) 0.7272(10) 1.1406(5) 0.055(2) Uani 1 1 d .
C7 C 0.75266(18) 0.6114(10) 1.0834(5) 0.0554(19) Uani 1 1 d .
H9 H 0.7756 0.5788 1.0897 0.066 Uiso 1 1 calc R
C8 C 0.72500(15) 0.5405(9) 1.0165(5) 0.0434(15) Uani 1 1 d .
H10 H 0.7295 0.4658 0.9760 0.052 Uiso 1 1 calc R
C9 C 0.7780(2) 0.8049(14) 1.2109(6) 0.081(3) Uani 1 1 d .
H11 H 0.7893 0.7316 1.2599 0.122 Uiso 1 1 calc R
H12 H 0.7697 0.8932 1.2380 0.122 Uiso 1 1 calc R
H13 H 0.7947 0.8400 1.1802 0.122 Uiso 1 1 calc R
C10 C 0.63258(14) 0.5838(7) 0.8913(4) 0.0314(11) Uani 1 1 d .
C11 C 0.63255(16) 0.7394(6) 0.8674(4) 0.0342(12) Uani 1 1 d .
H14 H 0.6528 0.7997 0.8929 0.041 Uiso 1 1 calc R
C12 C 0.60316(16) 0.8064(7) 0.8067(4) 0.0368(13) Uani 1 1 d .
H15 H 0.6034 0.9128 0.7929 0.044 Uiso 1 1 calc R
C13 C 0.57315(15) 0.7205(7) 0.7655(4) 0.0328(12) Uani 1 1 d .
C14 C 0.57387(15) 0.5637(7) 0.7904(4) 0.0339(12) Uani 1 1 d .
H16 H 0.5539 0.5031 0.7623 0.041 Uiso 1 1 calc R
C15 C 0.60241(14) 0.4920(6) 0.8546(4) 0.0310(11) Uani 1 1 d .
C16 C 0.54141(16) 0.7897(7) 0.6967(5) 0.0410(14) Uani 1 1 d .
H17 H 0.5237 0.8081 0.7270 0.062 Uiso 1 1 calc R
H18 H 0.5324 0.7186 0.6448 0.062 Uiso 1 1 calc R
H19 H 0.5476 0.8872 0.6737 0.062 Uiso 1 1 calc R
C17 C 0.57830(16) 0.2186(6) 0.7822(4) 0.0357(13) Uani 1 1 d .
C18 C 0.60386(15) 0.3033(7) 1.0604(4) 0.0321(11) Uani 1 1 d .
C19 C 0.57494(16) 0.3959(7) 1.0076(4) 0.0355(12) Uani 1 1 d .
C20 C 0.54876(15) 0.2946(8) 0.9525(4) 0.0379(13) Uani 1 1 d .
C21 C 0.56141(16) 0.1403(7) 0.9701(4) 0.0386(13) Uani 1 1 d .
C22 C 0.59528(16) 0.1467(7) 1.0360(4) 0.0352(12) Uani 1 1 d .
C23 C 0.63464(18) 0.3647(10) 1.1355(5) 0.0501(17) Uani 1 1 d .
H20 H 0.6271 0.4015 1.1873 0.075 Uiso 1 1 calc R
H21 H 0.6450 0.4497 1.1110 0.075 Uiso 1 1 calc R
H22 H 0.6518 0.2826 1.1571 0.075 Uiso 1 1 calc R
C24 C 0.5721(2) 0.5679(8) 1.0197(5) 0.0516(17) Uani 1 1 d .
H23 H 0.5548 0.6106 0.9652 0.077 Uiso 1 1 calc R
H24 H 0.5946 0.6161 1.0268 0.077 Uiso 1 1 calc R
H25 H 0.5651 0.5881 1.0749 0.077 Uiso 1 1 calc R
C25 C 0.51291(18) 0.3435(12) 0.8946(6) 0.063(2) Uani 1 1 d .
H26 H 0.4975 0.3444 0.9332 0.095 Uiso 1 1 calc R
H27 H 0.5041 0.2710 0.8434 0.095 Uiso 1 1 calc R
H28 H 0.5140 0.4467 0.8698 0.095 Uiso 1 1 calc R
C26 C 0.5412(2) -0.0049(9) 0.9343(6) 0.060(2) Uani 1 1 d .
H29 H 0.5572 -0.0866 0.9295 0.090 Uiso 1 1 calc R
H30 H 0.5246 0.0147 0.8732 0.090 Uiso 1 1 calc R
H31 H 0.5287 -0.0370 0.9772 0.090 Uiso 1 1 calc R
C27 C 0.6164(2) 0.0078(8) 1.0803(5) 0.0529(18) Uani 1 1 d .
H32 H 0.6087 -0.0281 1.1319 0.079 Uiso 1 1 calc R
H33 H 0.6409 0.0360 1.1033 0.079 Uiso 1 1 calc R
H34 H 0.6132 -0.0744 1.0343 0.079 Uiso 1 1 calc R

loop_
_atom_site_aniso_label
_atom_site_aniso_U_11
_atom_site_aniso_U_22
_atom_site_aniso_U_33
_atom_site_aniso_U_23
_atom_site_aniso_U_13
_atom_site_aniso_U_12
Ru1 0.0303(3) 0.0240(2) 0.0313(3) -0.00093(16) 0.00825(18) 0.00031(16)
Si1 0.0328(8) 0.0298(8) 0.0360(8) 0.0011(6) 0.0108(6) 0.0044(6)
N1 0.031(2) 0.027(2) 0.039(3) -0.001(2) 0.007(2) 0.0012(18)
O1 0.056(3) 0.042(3) 0.033(2) -0.0018(19) 0.003(2) 0.004(2)
C1 0.043(3) 0.038(3) 0.050(4) 0.008(3) 0.010(3) 0.010(3)
C2 0.048(4) 0.040(3) 0.047(4) -0.003(3) 0.019(3) 0.001(3)
C3 0.031(3) 0.037(3) 0.036(3) 0.006(2) 0.005(2) -0.004(2)
C4 0.032(3) 0.039(3) 0.044(3) -0.007(3) 0.014(2) -0.001(2)
C5 0.049(4) 0.046(4) 0.037(3) -0.006(3) 0.014(3) -0.014(3)
C6 0.041(4) 0.074(5) 0.041(4) 0.004(3) 0.000(3) -0.017(3)
C7 0.032(3) 0.076(5) 0.055(4) -0.005(4) 0.009(3) -0.003(3)
C8 0.029(3) 0.055(4) 0.045(3) 0.001(3) 0.011(3) -0.002(3)
C9 0.056(5) 0.126(9) 0.049(4) -0.010(5) -0.004(4) -0.037(5)
C10 0.031(3) 0.029(3) 0.035(3) -0.003(2) 0.010(2) 0.002(2)
C11 0.041(3) 0.027(3) 0.035(3) -0.004(2) 0.011(2) -0.007(2)
C12 0.048(3) 0.023(3) 0.040(3) 0.000(2) 0.013(3) 0.004(2)
C13 0.030(3) 0.033(3) 0.035(3) 0.003(2) 0.010(2) 0.004(2)
C14 0.031(3) 0.029(3) 0.039(3) -0.001(2) 0.008(2) 0.002(2)
C15 0.029(3) 0.026(3) 0.038(3) -0.004(2) 0.011(2) 0.002(2)
C16 0.039(3) 0.036(3) 0.046(3) 0.009(3) 0.011(3) 0.011(3)
C17 0.040(3) 0.024(3) 0.042(3) 0.007(2) 0.010(3) 0.002(2)
C18 0.040(3) 0.035(3) 0.023(2) -0.005(2) 0.013(2) -0.002(2)
C19 0.044(3) 0.031(3) 0.033(3) 0.002(2) 0.015(2) 0.002(2)
C20 0.028(3) 0.046(4) 0.040(3) 0.000(3) 0.011(2) 0.003(2)
C21 0.043(3) 0.037(3) 0.042(3) -0.005(3) 0.022(3) -0.010(3)
C22 0.047(3) 0.031(3) 0.034(3) 0.010(2) 0.020(3) 0.002(2)
C23 0.048(4) 0.065(5) 0.037(3) -0.006(3) 0.012(3) -0.012(3)
C24 0.076(5) 0.033(3) 0.057(4) -0.002(3) 0.036(4) 0.005(3)
C25 0.037(4) 0.095(7) 0.054(4) 0.003(4) 0.007(3) 0.011(4)
C26 0.070(5) 0.050(4) 0.070(5) -0.015(4) 0.036(4) -0.022(4)
C27 0.069(5) 0.037(4) 0.060(4) 0.016(3) 0.031(4) 0.017(3)

loop_
_atom_type_symbol
_atom_type_description
_atom_type_scat_dispersion_real
_atom_type_scat_dispersion_imag
_atom_type_scat_source
C C 0.0033 0.0016 'International Tables Vol C Tables 4.2.6.8 and 6.1.1.4'
H H 0.0000 0.0000 'International Tables Vol C Tables 4.2.6.8 and 6.1.1.4'
Ru Ru -1.2594 0.8363 'International Tables Vol C Tables 4.2.6.8 and 6.1.1.4'
Si Si 0.0817 0.0704 'International Tables Vol C Tables 4.2.6.8 and 6.1.1.4'
N N 0.0061 0.0033 'International Tables Vol C Tables 4.2.6.8 and 6.1.1.4'
O O 0.0106 0.0060 'International Tables Vol C Tables 4.2.6.8 and 6.1.1.4'

loop_
_geom_angle_atom_site_label_1
_geom_angle_atom_site_label_2
_geom_angle_atom_site_label_3
_geom_angle
C17 Ru1 C15 83.7(2)
C17 Ru1 C22 132.2(2)
C15 Ru1 C22 141.6(2)
C17 Ru1 C21 102.2(3)
C15 Ru1 C21 139.5(2)
C22 Ru1 C21 37.1(2)
C17 Ru1 C20 102.7(3)
C15 Ru1 C20 102.6(2)
C22 Ru1 C20 61.5(2)
C21 Ru1 C20 36.9(2)
C17 Ru1 C19 132.6(2)
C15 Ru1 C19 84.8(2)
C22 Ru1 C19 61.4(2)
C21 Ru1 C19 61.5(2)
C20 Ru1 C19 36.7(2)
C17 Ru1 C18 163.0(2)
C15 Ru1 C18 105.0(2)
C22 Ru1 C18 36.7(2)
C21 Ru1 C18 61.6(2)
C20 Ru1 C18 61.5(2)
C19 Ru1 C18 36.9(2)
C17 Ru1 Si1 100.8(2)
C15 Ru1 Si1 72.18(15)
C22 Ru1 Si1 106.98(16)
C21 Ru1 Si1 142.50(18)
C20 Ru1 Si1 155.15(17)
C19 Ru1 Si1 118.82(16)
C18 Ru1 Si1 95.76(15)
N1 Si1 C2 109.5(3)
N1 Si1 C1 108.4(3)
C2 Si1 C1 107.1(3)
N1 Si1 Ru1 100.13(17)
C2 Si1 Ru1 113.5(2)
C1 Si1 Ru1 117.7(2)
C3 N1 C10 121.4(5)
C3 N1 Si1 128.9(4)
C10 N1 Si1 109.7(4)
Si1 C1 H1 109.5
Si1 C1 H2 109.5
H1 C1 H2 109.5
Si1 C1 H3 109.5
H1 C1 H3 109.5
H2 C1 H3 109.5
Si1 C2 H4 109.5
Si1 C2 H5 109.5
H4 C2 H5 109.5
Si1 C2 H6 109.5
H4 C2 H6 109.5
H5 C2 H6 109.5
C4 C3 C8 117.5(6)
C4 C3 N1 121.3(5)
C8 C3 N1 121.1(6)
C3 C4 C5 121.9(6)
C3 C4 H7 119.1
C5 C4 H7 119.1
C6 C5 C4 120.4(7)
C6 C5 H8 119.8
C4 C5 H8 119.8
C7 C6 C5 117.6(6)
C7 C6 C9 121.3(8)
C5 C6 C9 121.0(8)
C6 C7 C8 122.3(7)
C6 C7 H9 118.9
C8 C7 H9 118.9
C3 C8 C7 120.2(7)
C3 C8 H10 119.9
C7 C8 H10 119.9
C6 C9 H11 109.5
C6 C9 H12 109.5
H11 C9 H12 109.5
C6 C9 H13 109.5
H11 C9 H13 109.5
H12 C9 H13 109.5
C11 C10 C15 120.5(5)
C11 C10 N1 124.4(5)
C15 C10 N1 114.9(5)
C12 C11 C10 120.5(5)
C12 C11 H14 119.7
C10 C11 H14 119.7
C11 C12 C13 121.5(5)
C11 C12 H15 119.2
C13 C12 H15 119.2
C12 C13 C14 116.8(5)
C12 C13 C16 122.4(5)
C14 C13 C16 120.8(5)
C15 C14 C13 123.8(5)
C15 C14 H16 118.1
C13 C14 H16 118.1
C14 C15 C10 116.6(5)
C14 C15 Ru1 119.9(4)
C10 C15 Ru1 122.8(4)
C13 C16 H17 109.5
C13 C16 H18 109.5
H17 C16 H18 109.5
C13 C16 H19 109.5
H17 C16 H19 109.5
H18 C16 H19 109.5
O1 C17 Ru1 179.0(6)
C22 C18 C19 107.2(5)
C22 C18 C23 127.9(6)
C19 C18 C23 124.4(6)
C22 C18 Ru1 70.2(3)
C19 C18 Ru1 71.6(3)
C23 C18 Ru1 129.5(4)
C20 C19 C18 108.1(5)
C20 C19 C24 127.4(6)
C18 C19 C24 124.1(6)
C20 C19 Ru1 71.3(3)
C18 C19 Ru1 71.6(3)
C24 C19 Ru1 128.5(4)
C21 C20 C19 108.0(5)
C21 C20 C25 126.7(7)
C19 C20 C25 125.0(7)
C21 C20 Ru1 70.7(3)
C19 C20 Ru1 72.0(3)
C25 C20 Ru1 127.8(5)
C22 C21 C20 107.8(5)
C22 C21 C26 125.6(6)
C20 C21 C26 126.3(6)
C22 C21 Ru1 71.2(3)
C20 C21 Ru1 72.4(3)
C26 C21 Ru1 127.2(5)
C18 C22 C21 108.9(5)
C18 C22 C27 126.0(6)
C21 C22 C27 124.8(6)
C18 C22 Ru1 73.1(3)
C21 C22 Ru1 71.7(3)
C27 C22 Ru1 126.8(4)
C18 C23 H20 109.5
C18 C23 H21 109.5
H20 C23 H21 109.5
C18 C23 H22 109.5
H20 C23 H22 109.5
H21 C23 H22 109.5
C19 C24 H23 109.5
C19 C24 H24 109.5
H23 C24 H24 109.5
C19 C24 H25 109.5
H23 C24 H25 109.5
H24 C24 H25 109.5
C20 C25 H26 109.5
C20 C25 H27 109.5
H26 C25 H27 109.5
C20 C25 H28 109.5
H26 C25 H28 109.5
H27 C25 H28 109.5
C21 C26 H29 109.5
C21 C26 H30 109.5
H29 C26 H30 109.5
C21 C26 H31 109.5
H29 C26 H31 109.5
H30 C26 H31 109.5
C22 C27 H32 109.5
C22 C27 H33 109.5
H32 C27 H33 109.5
C22 C27 H34 109.5
H32 C27 H34 109.5
H33 C27 H34 109.5

loop_
_geom_bond_atom_site_label_1
_geom_bond_atom_site_label_2
_geom_bond_distance
Ru1 C17 1.854(6)
Ru1 C15 2.144(6)
Ru1 C22 2.247(5)
Ru1 C21 2.253(6)
Ru1 C20 2.276(6)
Ru1 C19 2.285(6)
Ru1 C18 2.285(5)
Ru1 Si1 2.4353(17)
Si1 N1 1.781(5)
Si1 C2 1.882(7)
Si1 C1 1.888(6)
N1 C3 1.425(7)
N1 C10 1.428(7)
O1 C17 1.176(8)
C1 H1 0.9800
C1 H2 0.9800
C1 H3 0.9800
C2 H4 0.9800
C2 H5 0.9800
C2 H6 0.9800
C3 C4 1.397(9)
C3 C8 1.399(8)
C4 C5 1.403(9)
C4 H7 0.9500
C5 C6 1.401(11)
C5 H8 0.9500
C6 C7 1.385(12)
C6 C9 1.520(10)
C7 C8 1.404(9)
C7 H9 0.9500
C8 H10 0.9500
C9 H11 0.9800
C9 H12 0.9800
C9 H13 0.9800
C10 C11 1.402(8)
C10 C15 1.424(8)
C11 C12 1.392(9)
C11 H14 0.9500
C12 C13 1.402(8)
C12 H15 0.9500
C13 C14 1.414(8)
C13 C16 1.512(8)
C14 C15 1.409(8)
C14 H16 0.9500
C16 H17 0.9800
C16 H18 0.9800
C16 H19 0.9800
C18 C22 1.427(8)
C18 C19 1.446(8)
C18 C23 1.507(8)
C19 C20 1.435(9)
C19 C24 1.517(9)
C20 C21 1.433(9)
C20 C25 1.511(9)
C21 C22 1.431(9)
C21 C26 1.514(9)
C22 C27 1.515(8)
C23 H20 0.9800
C23 H21 0.9800
C23 H22 0.9800
C24 H23 0.9800
C24 H24 0.9800
C24 H25 0.9800
C25 H26 0.9800
C25 H27 0.9800
C25 H28 0.9800
C26 H29 0.9800
C26 H30 0.9800
C26 H31 0.9800
C27 H32 0.9800
C27 H33 0.9800
C27 H34 0.9800
